data_2217600
loop_
_publ_author_name
'Hong Shen'
'Jing-Jing Nie'
'Jian-Rong Su'
'Duan-Jun Xu'

_publ_section_title
;Bis(\m-3-hydroxybenzoato)-\k^2^<i>O</i>^1^:<i>O</i>^3^;\k^2^<i>O</i>^3^:<i>O</i>^1^-bis[bis(1<i>H</i>-benzimidazole-\k<i>N</i>^3^)(3-hydroxybenzoato-\k<i>O</i>)nickel(II)]
 bis(1<i>H</i>-benzimidazole-\k<i>N</i>^3^)bis(3-hydroxybenzoato-\k<i>O</i>^1^)nickel(II)
 hexahydrate
;
_journal_coeditor_code NG2421
_journal_issue 2
_journal_name_full 'Acta Crystallographica Section E'
_journal_page_first m401
_journal_page_last m402
_journal_paper_doi 10.1107/S160053680800216X
_journal_volume 64
_journal_year 2008
_chemical_formula_iupac '[Ni2 (C7 H5 O3)4 (C7 H6 N2)4] [Ni (C7 H5 O3)2 (C7 H6 N2)2], 6H2 O'
_chemical_formula_moiety 'C46 H44 N8 Ni2 O12, C28 H16 N4 Ni1 O6, 6H2 O'
_chemical_formula_sum 'C84 H78 N12 Ni3 O24'
_chemical_formula_weight 1815.65
_chemical_name_systematic
;
Bis(\m-3-hydroxybenzoato)-
\k^2^<i>O</i>^1^:<i>O</i>^3^;\k^2^<i>O</i>^3^:<i>O</i>^1^-bis[bis(1<i>H</i>-
benzimidazole-\k<i>N</i>^3^)(3-hydroxybenzoato-\k<i>O</i>)nickel(II)]
bis(1<i>H</i>-benzimidazole-\k<i>N</i>^3^)bis(3-hydroxybenzoato-
\k<i>O</i>^1^)nickel(II) hexahydrate
;
_space_group_IT_number 2
_symmetry_cell_setting triclinic
_symmetry_space_group_name_Hall '-P 1'
_symmetry_space_group_name_H-M 'P -1'
_atom_sites_solution_hydrogens geom
_atom_sites_solution_primary direct
_atom_sites_solution_secondary difmap
_audit_creation_method SHELXL-97
_cell_angle_alpha 100.05(2)
_cell_angle_beta 104.88(3)
_cell_angle_gamma 101.75(2)
_cell_formula_units_Z 1
_cell_length_a 9.9926(12)
_cell_length_b 12.9504(15)
_cell_length_c 17.069(2)
_cell_measurement_reflns_used 8706
_cell_measurement_temperature 291(2)
_cell_measurement_theta_max 25.5
_cell_measurement_theta_min 3.2
_cell_volume 2029.1(6)
_computing_cell_refinement 'PROCESS-AUTO (Rigaku, 1998)'
_computing_data_collection 'PROCESS-AUTO (Rigaku, 1998)'
_computing_data_reduction 'CrystalStructure (Rigaku/MSC, 2002)'
_computing_molecular_graphics 'ORTEP-3 for Windows (Farrugia, 1997)'
_computing_publication_material 'WinGX (Farrugia, 1999)'
_computing_structure_refinement 'SHELXL97 (Sheldrick, 2008)'
_computing_structure_solution 'SIR92 (Altomare <i>et al.</i>,  1993)'
_diffrn_ambient_temperature 291(2)
_diffrn_detector_area_resol_mean 10.00
_diffrn_measured_fraction_theta_full 0.992
_diffrn_measured_fraction_theta_max 0.992
_diffrn_measurement_device_type 'Rigaku R-AXIS RAPID IP'
_diffrn_measurement_method \w
_diffrn_radiation_monochromator graphite
_diffrn_radiation_source 'fine-focus sealed tube'
_diffrn_radiation_type MoK\a
_diffrn_radiation_wavelength 0.71073
_diffrn_reflns_av_R_equivalents 0.0431
_diffrn_reflns_av_sigmaI/netI 0.0546
_diffrn_reflns_limit_h_max 10
_diffrn_reflns_limit_h_min -12
_diffrn_reflns_limit_k_max 15
_diffrn_reflns_limit_k_min -15
_diffrn_reflns_limit_l_max 20
_diffrn_reflns_limit_l_min -20
_diffrn_reflns_number 17583
_diffrn_reflns_theta_full 26.00
_diffrn_reflns_theta_max 26.00
_diffrn_reflns_theta_min 3.07
_diffrn_standards_interval_count 0
_diffrn_standards_interval_time 0
_diffrn_standards_number 0
_exptl_absorpt_coefficient_mu 0.776
_exptl_absorpt_correction_T_max 0.840
_exptl_absorpt_correction_T_min 0.728
_exptl_absorpt_correction_type multi-scan
_exptl_absorpt_process_details '(ABSCOR; Higashi, 1995)'
_exptl_crystal_colour green
_exptl_crystal_density_diffrn 1.486
_exptl_crystal_density_method 'not measured'
_exptl_crystal_description prism
_exptl_crystal_F_000 942
_exptl_crystal_size_max 0.36
_exptl_crystal_size_mid 0.30
_exptl_crystal_size_min 0.22
_refine_diff_density_max 0.768
_refine_diff_density_min -0.492
_refine_ls_extinction_method none
_refine_ls_goodness_of_fit_ref 1.100
_refine_ls_hydrogen_treatment constr
_refine_ls_matrix_type full
_refine_ls_number_parameters 556
_refine_ls_number_reflns 7894
_refine_ls_number_restraints 0
_refine_ls_restrained_S_all 1.100
_refine_ls_R_factor_all 0.0759
_refine_ls_R_factor_gt 0.0524
_refine_ls_shift/su_max 0.001
_refine_ls_shift/su_mean 0.000
_refine_ls_structure_factor_coef Fsqd
_refine_ls_weighting_details 'calc w=1/[\s^2^(Fo^2^)+(0.0807P)^2^+0.2523P] where P=(Fo^2^+2Fc^2^)/3'
_refine_ls_weighting_scheme calc
_refine_ls_wR_factor_gt 0.1392
_refine_ls_wR_factor_ref 0.1506
_reflns_number_gt 5818
_reflns_number_total 7894
_reflns_threshold_expression I>2\s(I)
_cod_data_source_file ng2421.cif
_cod_data_source_block I
_cod_database_code 2217600
_cod_database_fobs_code 2217600

loop_
_symmetry_equiv_pos_as_xyz
'x, y, z'
'-x, -y, -z'

loop_
_atom_site_type_symbol
_atom_site_label
_atom_site_fract_x
_atom_site_fract_y
_atom_site_fract_z
_atom_site_U_iso_or_equiv
_atom_site_adp_type
_atom_site_calc_flag
_atom_site_refinement_flags
_atom_site_occupancy
Ni Ni1 1.0000 0.5000 0.0000 0.03773(18) Uani d S 1
Ni Ni2 0.56466(4) 0.17869(3) 0.34773(2) 0.03137(14) Uani d . 1
N N11 0.5837(4) 0.3399(3) -0.1408(2) 0.0653(10) Uani d . 1
H H11 0.5046 0.3413 -0.1750 0.078 Uiso calc R 1
N N13 0.8089(3) 0.3954(3) -0.05883(17) 0.0467(8) Uani d . 1
N N21 0.3270(4) 0.3388(3) 0.4636(2) 0.0572(9) Uani d . 1
H H21 0.2738 0.3397 0.4960 0.069 Uiso calc R 1
N N23 0.4653(3) 0.2811(2) 0.39320(17) 0.0412(7) Uani d . 1
N N31 0.8151(4) 0.0406(3) 0.2271(2) 0.0600(9) Uani d . 1
H H31 0.8558 0.0370 0.1883 0.072 Uiso calc R 1
N N33 0.6783(3) 0.0884(2) 0.30243(18) 0.0417(7) Uani d . 1
O O1 1.0141(3) 0.4464(2) 0.09861(15) 0.0502(7) Uani d . 1
O O2 0.8657(3) 0.5328(2) 0.14279(15) 0.0513(7) Uani d . 1
O O3 0.8177(3) 0.3899(2) 0.39189(16) 0.0544(7) Uani d . 1
H H3O 0.8298 0.3590 0.4328 0.082 Uiso d R 1
O O4 0.5044(3) 0.2087(2) 0.23718(13) 0.0414(6) Uani d . 1
O O5 0.2715(3) 0.1264(2) 0.18550(16) 0.0552(7) Uani d . 1
O O6 0.1196(3) 0.3096(3) -0.0511(2) 0.0861(12) Uani d . 1
H H6O 0.1298 0.3644 -0.0841 0.129 Uiso d R 1
O O7 0.6324(3) 0.1567(2) 0.46053(14) 0.0464(6) Uani d . 1
O O8 0.8407(3) 0.2847(2) 0.50983(16) 0.0505(7) Uani d . 1
O O9 0.6492(3) -0.0408(2) 0.68827(16) 0.0584(8) Uani d . 1
H H9O 0.6882 -0.0609 0.7382 0.088 Uiso d R 1
O O1W 0.1500(3) 0.3747(2) 0.5685(2) 0.0683(8) Uani d . 1
H H1A 0.1355 0.4444 0.5641 0.102 Uiso d R 1
H H1B 0.0564 0.3550 0.5663 0.102 Uiso d R 1
O O2W 0.9835(4) 0.0153(4) 0.1156(2) 0.0996(12) Uani d . 1
H H2A 1.0817 0.0434 0.1317 0.149 Uiso d R 1
H H2B 0.9734 -0.0446 0.0800 0.149 Uiso d R 1
O O3W 0.3024(4) 0.3628(4) -0.2241(3) 0.1175(15) Uani d . 1
H H3A 0.2405 0.3351 -0.2713 0.176 Uiso d R 1
H H3B 0.2619 0.3958 -0.1932 0.176 Uiso d R 1
C C12 0.7043(4) 0.4195(4) -0.1113(2) 0.0549(10) Uani d . 1
H H12 0.7140 0.4857 -0.1263 0.066 Uiso calc R 1
C C14 0.8112(5) 0.2222(3) -0.0099(3) 0.0597(11) Uani d . 1
H H14 0.9056 0.2439 0.0246 0.072 Uiso calc R 1
C C15 0.7215(7) 0.1191(4) -0.0204(3) 0.0834(16) Uani d . 1
H H15 0.7572 0.0709 0.0083 0.100 Uiso calc R 1
C C16 0.5819(6) 0.0870(5) -0.0721(4) 0.0939(19) Uani d . 1
H H16 0.5267 0.0175 -0.0776 0.113 Uiso calc R 1
C C17 0.5222(6) 0.1540(5) -0.1155(3) 0.0863(17) Uani d . 1
H H17 0.4275 0.1323 -0.1495 0.104 Uiso calc R 1
C C18 0.6092(4) 0.2549(4) -0.1061(3) 0.0593(11) Uani d . 1
C C19 0.7499(4) 0.2898(3) -0.0543(2) 0.0510(10) Uani d . 1
C C22 0.3921(4) 0.2620(3) 0.4456(2) 0.0506(9) Uani d . 1
H H22 0.3865 0.2010 0.4677 0.061 Uiso calc R 1
C C24 0.5023(4) 0.4399(3) 0.3268(2) 0.0511(9) Uani d . 1
H H24 0.5606 0.4164 0.2968 0.061 Uiso calc R 1
C C25 0.4651(6) 0.5373(4) 0.3246(3) 0.0720(13) Uani d . 1
H H25 0.5003 0.5807 0.2925 0.086 Uiso calc R 1
C C26 0.3773(6) 0.5716(4) 0.3687(4) 0.0809(15) Uani d . 1
H H26 0.3548 0.6371 0.3647 0.097 Uiso calc R 1
C C27 0.3222(5) 0.5128(4) 0.4182(3) 0.0701(13) Uani d . 1
H H27 0.2632 0.5363 0.4477 0.084 Uiso calc R 1
C C28 0.3603(4) 0.4164(3) 0.4210(2) 0.0493(9) Uani d . 1
C C29 0.4475(4) 0.3799(3) 0.3763(2) 0.0407(8) Uani d . 1
C C32 0.7295(4) 0.1028(3) 0.2400(2) 0.0457(8) Uani d . 1
H H32 0.7075 0.1520 0.2083 0.055 Uiso calc R 1
C C34 0.7195(7) -0.0391(5) 0.3972(4) 0.103(2) Uani d . 1
H H34 0.6549 -0.0245 0.4256 0.124 Uiso calc R 1
C C35 0.8018(8) -0.1100(6) 0.4176(6) 0.142(3) Uani d . 1
H H35 0.7935 -0.1427 0.4611 0.171 Uiso calc R 1
C C36 0.8963(8) -0.1337(6) 0.3744(6) 0.146(4) Uani d . 1
H H36 0.9526 -0.1798 0.3908 0.175 Uiso calc R 1
C C37 0.9083(7) -0.0899(5) 0.3076(5) 0.116(3) Uani d . 1
H H37 0.9683 -0.1079 0.2769 0.140 Uiso calc R 1
C C38 0.8265(5) -0.0178(4) 0.2884(4) 0.0749(15) Uani d . 1
C C39 0.7371(5) 0.0096(4) 0.3329(3) 0.0616(12) Uani d . 1
C C41 0.9422(4) 0.4681(3) 0.1481(2) 0.0423(8) Uani d . 1
C C42 0.9567(4) 0.4094(3) 0.21743(19) 0.0380(8) Uani d . 1
C C43 0.8825(4) 0.4256(3) 0.2744(2) 0.0395(8) Uani d . 1
H H43 0.8238 0.4729 0.2703 0.047 Uiso calc R 1
C C44 0.8957(4) 0.3709(3) 0.3382(2) 0.0391(8) Uani d . 1
C C45 0.9817(4) 0.3006(3) 0.3451(2) 0.0399(8) Uani d . 1
H H45 0.9901 0.2642 0.3879 0.048 Uiso calc R 1
C C46 1.0561(4) 0.2843(3) 0.2872(2) 0.0464(9) Uani d . 1
H H46 1.1141 0.2365 0.2913 0.056 Uiso calc R 1
C C47 1.0445(4) 0.3386(3) 0.2237(2) 0.0436(8) Uani d . 1
H H47 1.0951 0.3279 0.1855 0.052 Uiso calc R 1
C C51 0.3826(4) 0.1894(3) 0.1838(2) 0.0374(8) Uani d . 1
C C52 0.3786(3) 0.2490(3) 0.11543(19) 0.0357(7) Uani d . 1
C C53 0.2499(4) 0.2489(3) 0.0608(2) 0.0479(9) Uani d . 1
H H53 0.1640 0.2093 0.0645 0.058 Uiso calc R 1
C C54 0.2486(4) 0.3080(3) 0.0001(2) 0.0494(10) Uani d . 1
C C55 0.3752(4) 0.3648(3) -0.0060(2) 0.0529(10) Uani d . 1
H H55 0.3746 0.4029 -0.0475 0.064 Uiso calc R 1
C C56 0.5029(4) 0.3659(3) 0.0484(2) 0.0522(10) Uani d . 1
H H56 0.5886 0.4056 0.0443 0.063 Uiso calc R 1
C C57 0.5053(4) 0.3083(3) 0.1096(2) 0.0455(9) Uani d . 1
H H57 0.5923 0.3096 0.1467 0.055 Uiso calc R 1
C C61 0.7452(4) 0.2114(3) 0.5177(2) 0.0374(8) Uani d . 1
C C62 0.7627(3) 0.1868(3) 0.6019(2) 0.0342(7) Uani d . 1
C C63 0.6919(4) 0.0856(3) 0.6079(2) 0.0391(8) Uani d . 1
H H63 0.6324 0.0339 0.5601 0.047 Uiso calc R 1
C C64 0.7111(4) 0.0623(3) 0.6861(2) 0.0399(8) Uani d . 1
C C65 0.7907(4) 0.1410(3) 0.7573(2) 0.0434(8) Uani d . 1
H H65 0.7984 0.1263 0.8095 0.052 Uiso calc R 1
C C66 0.8591(4) 0.2421(3) 0.7513(2) 0.0468(9) Uani d . 1
H H66 0.9121 0.2955 0.7995 0.056 Uiso calc R 1
C C67 0.8492(4) 0.2641(3) 0.6740(2) 0.0405(8) Uani d . 1
H H67 0.9003 0.3306 0.6702 0.049 Uiso calc R 1

loop_
_atom_site_aniso_label
_atom_site_aniso_U_11
_atom_site_aniso_U_22
_atom_site_aniso_U_33
_atom_site_aniso_U_12
_atom_site_aniso_U_13
_atom_site_aniso_U_23
Ni1 0.0354(3) 0.0542(4) 0.0231(3) 0.0028(3) 0.0126(2) 0.0128(3)
Ni2 0.0360(2) 0.0384(2) 0.0247(2) 0.01420(18) 0.00910(17) 0.01509(18)
N11 0.048(2) 0.087(3) 0.0465(19) -0.0023(19) 0.0037(16) 0.0199(19)
N13 0.0425(17) 0.062(2) 0.0317(15) 0.0035(15) 0.0123(13) 0.0121(15)
N21 0.048(2) 0.074(2) 0.0505(19) 0.0172(18) 0.0222(16) 0.0049(18)
N23 0.0461(17) 0.0462(17) 0.0391(15) 0.0189(14) 0.0174(13) 0.0158(14)
N31 0.055(2) 0.060(2) 0.078(2) 0.0166(17) 0.0405(19) 0.018(2)
N33 0.0388(16) 0.0455(17) 0.0457(16) 0.0165(13) 0.0135(14) 0.0159(14)
O1 0.0484(15) 0.0724(18) 0.0347(12) 0.0080(13) 0.0205(12) 0.0223(13)
O2 0.0550(16) 0.0641(17) 0.0412(13) 0.0153(14) 0.0145(12) 0.0296(13)
O3 0.0700(18) 0.0728(19) 0.0500(15) 0.0362(15) 0.0388(14) 0.0387(15)
O4 0.0441(14) 0.0541(15) 0.0317(11) 0.0168(11) 0.0113(11) 0.0206(11)
O5 0.0471(15) 0.0693(18) 0.0507(15) 0.0053(13) 0.0101(12) 0.0373(14)
O6 0.0464(17) 0.154(3) 0.075(2) 0.0245(19) 0.0118(16) 0.082(2)
O7 0.0498(15) 0.0560(16) 0.0345(12) 0.0127(12) 0.0074(12) 0.0226(12)
O8 0.0555(16) 0.0570(16) 0.0480(14) 0.0102(13) 0.0212(13) 0.0320(13)
O9 0.0612(17) 0.0551(17) 0.0469(15) -0.0095(13) 0.0011(13) 0.0334(14)
O1W 0.0643(19) 0.0645(19) 0.086(2) 0.0204(15) 0.0396(17) 0.0140(17)
O2W 0.057(2) 0.135(4) 0.092(3) 0.016(2) 0.023(2) 0.000(2)
O3W 0.086(3) 0.174(5) 0.090(3) 0.054(3) 0.011(2) 0.027(3)
C12 0.048(2) 0.073(3) 0.0360(19) 0.003(2) 0.0079(17) 0.017(2)
C14 0.069(3) 0.057(3) 0.056(2) 0.013(2) 0.027(2) 0.015(2)
C15 0.114(5) 0.068(3) 0.078(3) 0.021(3) 0.042(3) 0.029(3)
C16 0.086(4) 0.075(4) 0.088(4) -0.027(3) 0.015(3) 0.009(3)
C17 0.077(4) 0.087(4) 0.069(3) -0.019(3) 0.014(3) 0.011(3)
C18 0.049(2) 0.069(3) 0.048(2) -0.005(2) 0.0139(19) 0.006(2)
C19 0.056(2) 0.055(2) 0.042(2) 0.0028(19) 0.0238(18) 0.0131(19)
C22 0.053(2) 0.062(3) 0.042(2) 0.016(2) 0.0216(18) 0.0132(19)
C24 0.054(2) 0.050(2) 0.050(2) 0.0159(18) 0.0106(19) 0.0198(19)
C25 0.079(3) 0.057(3) 0.079(3) 0.024(2) 0.006(3) 0.031(3)
C26 0.075(3) 0.056(3) 0.101(4) 0.037(3) 0.003(3) 0.004(3)
C27 0.056(3) 0.062(3) 0.083(3) 0.026(2) 0.012(2) -0.006(3)
C28 0.036(2) 0.053(2) 0.047(2) 0.0132(17) 0.0039(17) -0.0057(18)
C29 0.0387(19) 0.0411(19) 0.0385(18) 0.0133(15) 0.0055(15) 0.0053(16)
C32 0.043(2) 0.047(2) 0.045(2) 0.0112(17) 0.0123(17) 0.0086(17)
C34 0.127(5) 0.109(5) 0.155(6) 0.087(4) 0.099(5) 0.093(5)
C35 0.162(7) 0.153(7) 0.230(9) 0.121(6) 0.134(7) 0.145(7)
C36 0.140(6) 0.141(6) 0.267(10) 0.106(5) 0.136(7) 0.139(7)
C37 0.115(5) 0.110(5) 0.206(8) 0.079(4) 0.116(5) 0.090(5)
C38 0.063(3) 0.067(3) 0.125(4) 0.034(2) 0.054(3) 0.044(3)
C39 0.058(3) 0.062(3) 0.094(3) 0.034(2) 0.044(3) 0.041(3)
C41 0.0377(19) 0.052(2) 0.0285(16) -0.0037(16) 0.0040(15) 0.0133(16)
C42 0.0417(19) 0.0433(19) 0.0261(15) 0.0002(15) 0.0109(14) 0.0125(15)
C43 0.045(2) 0.046(2) 0.0326(17) 0.0125(16) 0.0151(15) 0.0185(16)
C44 0.0402(19) 0.047(2) 0.0324(17) 0.0070(16) 0.0135(15) 0.0163(16)
C45 0.044(2) 0.0407(19) 0.0369(17) 0.0079(15) 0.0117(15) 0.0177(16)
C46 0.046(2) 0.048(2) 0.047(2) 0.0162(17) 0.0143(17) 0.0150(18)
C47 0.043(2) 0.055(2) 0.0328(17) 0.0098(17) 0.0157(16) 0.0096(17)
C51 0.042(2) 0.044(2) 0.0322(16) 0.0172(16) 0.0134(15) 0.0152(15)
C52 0.0392(18) 0.0443(19) 0.0274(15) 0.0121(15) 0.0122(14) 0.0140(15)
C53 0.043(2) 0.069(3) 0.0393(19) 0.0121(18) 0.0160(16) 0.0290(19)
C54 0.042(2) 0.075(3) 0.0387(19) 0.0176(19) 0.0114(16) 0.032(2)
C55 0.058(2) 0.070(3) 0.046(2) 0.020(2) 0.0233(19) 0.038(2)
C56 0.046(2) 0.064(3) 0.048(2) 0.0034(18) 0.0153(18) 0.030(2)
C57 0.041(2) 0.059(2) 0.0414(19) 0.0148(17) 0.0109(16) 0.0235(18)
C61 0.0410(19) 0.046(2) 0.0369(18) 0.0182(16) 0.0167(16) 0.0230(16)
C62 0.0337(17) 0.0386(18) 0.0365(17) 0.0126(14) 0.0123(14) 0.0191(15)
C63 0.0396(19) 0.0419(19) 0.0280(16) 0.0005(15) 0.0010(14) 0.0141(15)
C64 0.0353(18) 0.048(2) 0.0390(18) 0.0066(15) 0.0094(15) 0.0242(17)
C65 0.053(2) 0.052(2) 0.0296(16) 0.0156(18) 0.0120(16) 0.0180(17)
C66 0.057(2) 0.045(2) 0.0319(17) 0.0113(18) 0.0063(17) 0.0070(16)
C67 0.042(2) 0.0381(19) 0.0420(19) 0.0092(15) 0.0109(16) 0.0163(16)

loop_
_atom_type_symbol
_atom_type_description
_atom_type_scat_dispersion_real
_atom_type_scat_dispersion_imag
_atom_type_scat_source
C C 0.0033 0.0016 'International Tables Vol C Tables 4.2.6.8 and 6.1.1.4'
H H 0.0000 0.0000 'International Tables Vol C Tables 4.2.6.8 and 6.1.1.4'
N N 0.0061 0.0033 'International Tables Vol C Tables 4.2.6.8 and 6.1.1.4'
O O 0.0106 0.0060 'International Tables Vol C Tables 4.2.6.8 and 6.1.1.4'
Ni Ni 0.3393 1.1124 'International Tables Vol C Tables 4.2.6.8 and 6.1.1.4'

loop_
_geom_angle_atom_site_label_1
_geom_angle_atom_site_label_2
_geom_angle_atom_site_label_3
_geom_angle_site_symmetry_1
_geom_angle_site_symmetry_3
_geom_angle
O1 Ni1 O1 2_765 . 180.0
O1 Ni1 N13 2_765 2_765 91.67(11)
O1 Ni1 N13 . 2_765 88.33(11)
O1 Ni1 N13 2_765 . 88.33(11)
O1 Ni1 N13 . . 91.67(11)
N13 Ni1 N13 2_765 . 180.0
O4 Ni2 O7 . . 176.81(10)
O4 Ni2 N23 . . 91.29(11)
O7 Ni2 N23 . . 87.74(11)
O4 Ni2 N33 . . 87.26(11)
O7 Ni2 N33 . . 93.42(11)
N23 Ni2 N33 . . 174.55(12)
O4 Ni2 O9 . 2_656 89.67(9)
O7 Ni2 O9 . 2_656 93.33(10)
N23 Ni2 O9 . 2_656 88.21(12)
N33 Ni2 O9 . 2_656 97.04(12)
C12 N11 C18 . . 107.1(3)
C12 N11 H11 . . 126.4
C18 N11 H11 . . 126.4
C12 N13 C19 . . 104.6(3)
C12 N13 Ni1 . . 123.2(3)
C19 N13 Ni1 . . 132.1(3)
C22 N21 C28 . . 107.6(3)
C22 N21 H21 . . 126.2
C28 N21 H21 . . 126.2
C22 N23 C29 . . 105.4(3)
C22 N23 Ni2 . . 123.5(3)
C29 N23 Ni2 . . 131.0(2)
C32 N31 C38 . . 106.5(3)
C32 N31 H31 . . 126.8
C38 N31 H31 . . 126.8
C32 N33 C39 . . 105.0(3)
C32 N33 Ni2 . . 124.6(2)
C39 N33 Ni2 . . 129.9(3)
C41 O1 Ni1 . . 122.7(2)
C44 O3 H3O . . 116.4
C51 O4 Ni2 . . 132.3(2)
C54 O6 H6O . . 112.3
C61 O7 Ni2 . . 127.1(2)
C64 O9 Ni2 . 2_656 146.4(2)
C64 O9 H9O . . 114.9
Ni2 O9 H9O 2_656 . 92.5
H1A O1W H1B . . 86.3
H2A O2W H2B . . 100.9
H3A O3W H3B . . 107.0
N13 C12 N11 . . 113.5(4)
N13 C12 H12 . . 123.3
N11 C12 H12 . . 123.3
C19 C14 C15 . . 115.6(5)
C19 C14 H14 . . 122.2
C15 C14 H14 . . 122.2
C16 C15 C14 . . 121.9(5)
C16 C15 H15 . . 119.0
C14 C15 H15 . . 119.0
C17 C16 C15 . . 122.1(5)
C17 C16 H16 . . 118.9
C15 C16 H16 . . 118.9
C16 C17 C18 . . 116.5(5)
C16 C17 H17 . . 121.8
C18 C17 H17 . . 121.8
C17 C18 N11 . . 131.2(4)
C17 C18 C19 . . 122.8(5)
N11 C18 C19 . . 106.1(3)
C18 C19 C14 . . 121.0(4)
C18 C19 N13 . . 108.7(4)
C14 C19 N13 . . 130.3(4)
N23 C22 N21 . . 113.0(3)
N23 C22 H22 . . 123.5
N21 C22 H22 . . 123.5
C29 C24 C25 . . 116.0(4)
C29 C24 H24 . . 122.0
C25 C24 H24 . . 122.0
C26 C25 C24 . . 121.9(5)
C26 C25 H25 . . 119.0
C24 C25 H25 . . 119.0
C27 C26 C25 . . 122.7(4)
C27 C26 H26 . . 118.7
C25 C26 H26 . . 118.7
C26 C27 C28 . . 115.4(4)
C26 C27 H27 . . 122.3
C28 C27 H27 . . 122.3
N21 C28 C27 . . 131.4(4)
N21 C28 C29 . . 105.8(3)
C27 C28 C29 . . 122.8(4)
C24 C29 N23 . . 130.5(3)
C24 C29 C28 . . 121.2(3)
N23 C29 C28 . . 108.3(3)
N33 C32 N31 . . 113.5(3)
N33 C32 H32 . . 123.3
N31 C32 H32 . . 123.3
C35 C34 C39 . . 117.5(5)
C35 C34 H34 . . 121.2
C39 C34 H34 . . 121.2
C34 C35 C36 . . 121.4(6)
C34 C35 H35 . . 119.3
C36 C35 H35 . . 119.3
C37 C36 C35 . . 121.1(5)
C37 C36 H36 . . 119.4
C35 C36 H36 . . 119.4
C36 C37 C38 . . 116.8(5)
C36 C37 H37 . . 121.6
C38 C37 H37 . . 121.6
C39 C38 C37 . . 122.4(5)
C39 C38 N31 . . 106.2(4)
C37 C38 N31 . . 131.3(5)
C38 C39 C34 . . 120.5(4)
C38 C39 N33 . . 108.7(4)
C34 C39 N33 . . 130.8(4)
O2 C41 O1 . . 124.9(3)
O2 C41 C42 . . 120.4(3)
O1 C41 C42 . . 114.7(3)
C43 C42 C47 . . 120.1(3)
C43 C42 C41 . . 120.0(3)
C47 C42 C41 . . 119.9(3)
C42 C43 C44 . . 119.8(3)
C42 C43 H43 . . 120.1
C44 C43 H43 . . 120.1
O3 C44 C45 . . 122.6(3)
O3 C44 C43 . . 116.6(3)
C45 C44 C43 . . 120.8(3)
C44 C45 C46 . . 119.1(3)
C44 C45 H45 . . 120.4
C46 C45 H45 . . 120.4
C47 C46 C45 . . 120.7(3)
C47 C46 H46 . . 119.6
C45 C46 H46 . . 119.6
C46 C47 C42 . . 119.4(3)
C46 C47 H47 . . 120.3
C42 C47 H47 . . 120.3
O5 C51 O4 . . 124.4(3)
O5 C51 C52 . . 120.6(3)
O4 C51 C52 . . 115.1(3)
C57 C52 C53 . . 119.5(3)
C57 C52 C51 . . 119.3(3)
C53 C52 C51 . . 121.1(3)
C52 C53 C54 . . 120.1(3)
C52 C53 H53 . . 120.0
C54 C53 H53 . . 120.0
O6 C54 C55 . . 121.5(3)
O6 C54 C53 . . 118.8(3)
C55 C54 C53 . . 119.7(3)
C54 C55 C56 . . 120.4(3)
C54 C55 H55 . . 119.8
C56 C55 H55 . . 119.8
C55 C56 C57 . . 120.3(3)
C55 C56 H56 . . 119.9
C57 C56 H56 . . 119.9
C52 C57 C56 . . 119.9(3)
C52 C57 H57 . . 120.0
C56 C57 H57 . . 120.0
O8 C61 O7 . . 125.4(3)
O8 C61 C62 . . 118.3(3)
O7 C61 C62 . . 116.3(3)
C63 C62 C67 . . 119.7(3)
C63 C62 C61 . . 119.6(3)
C67 C62 C61 . . 120.7(3)
C62 C63 C64 . . 119.4(3)
C62 C63 H63 . . 120.3
C64 C63 H63 . . 120.3
O9 C64 C65 . . 122.3(3)
O9 C64 C63 . . 117.3(3)
C65 C64 C63 . . 120.4(3)
C64 C65 C66 . . 119.9(3)
C64 C65 H65 . . 120.0
C66 C65 H65 . . 120.0
C67 C66 C65 . . 120.3(3)
C67 C66 H66 . . 119.8
C65 C66 H66 . . 119.8
C66 C67 C62 . . 120.0(3)
C66 C67 H67 . . 120.0
C62 C67 H67 . . 120.0

loop_
_geom_bond_atom_site_label_1
_geom_bond_atom_site_label_2
_geom_bond_site_symmetry_2
_geom_bond_distance
_geom_bond_publ_flag
Ni1 O1 2_765 1.914(2) ?
Ni1 O1 . 1.914(2) y
Ni1 N13 2_765 1.994(3) ?
Ni1 N13 . 1.994(3) y
Ni2 O4 . 1.960(2) y
Ni2 O7 . 1.961(2) y
Ni2 N23 . 1.980(3) y
Ni2 N33 . 1.983(3) y
Ni2 O9 2_656 2.349(3) y
N11 C12 . 1.330(5) ?
N11 C18 . 1.375(6) ?
N11 H11 . 0.8600 ?
N13 C12 . 1.320(5) ?
N13 C19 . 1.398(5) ?
N21 C22 . 1.329(5) ?
N21 C28 . 1.376(5) ?
N21 H21 . 0.8600 ?
N23 C22 . 1.318(4) ?
N23 C29 . 1.395(4) ?
N31 C32 . 1.321(5) ?
N31 C38 . 1.390(6) ?
N31 H31 . 0.8600 ?
N33 C32 . 1.320(4) ?
N33 C39 . 1.389(5) ?
O1 C41 . 1.273(4) ?
O2 C41 . 1.244(4) ?
O3 C44 . 1.369(4) ?
O3 H3O . 0.8583 ?
O4 C51 . 1.265(4) ?
O5 C51 . 1.247(4) ?
O6 C54 . 1.365(4) ?
O6 H6O . 0.9838 ?
O7 C61 . 1.262(4) ?
O8 C61 . 1.254(4) ?
O9 C64 . 1.364(4) ?
O9 H9O . 0.9450 ?
O1W H1A . 0.9556 ?
O1W H1B . 0.9067 ?
O2W H2A . 0.9226 ?
O2W H2B . 0.8684 ?
O3W H3A . 0.8443 ?
O3W H3B . 0.8519 ?
C12 H12 . 0.9300 ?
C14 C19 . 1.388(6) ?
C14 C15 . 1.402(6) ?
C14 H14 . 0.9300 ?
C15 C16 . 1.378(8) ?
C15 H15 . 0.9300 ?
C16 C17 . 1.365(8) ?
C16 H16 . 0.9300 ?
C17 C18 . 1.373(6) ?
C17 H17 . 0.9300 ?
C18 C19 . 1.388(6) ?
C22 H22 . 0.9300 ?
C24 C29 . 1.382(5) ?
C24 C25 . 1.390(6) ?
C24 H24 . 0.9300 ?
C25 C26 . 1.384(7) ?
C25 H25 . 0.9300 ?
C26 C27 . 1.374(7) ?
C26 H26 . 0.9300 ?
C27 C28 . 1.382(6) ?
C27 H27 . 0.9300 ?
C28 C29 . 1.396(5) ?
C32 H32 . 0.9300 ?
C34 C35 . 1.383(7) ?
C34 C39 . 1.388(6) ?
C34 H34 . 0.9300 ?
C35 C36 . 1.388(9) ?
C35 H35 . 0.9300 ?
C36 C37 . 1.379(8) ?
C36 H36 . 0.9300 ?
C37 C38 . 1.388(7) ?
C37 H37 . 0.9300 ?
C38 C39 . 1.373(6) ?
C41 C42 . 1.507(4) ?
C42 C43 . 1.379(5) ?
C42 C47 . 1.391(5) ?
C43 C44 . 1.392(4) ?
C43 H43 . 0.9300 ?
C44 C45 . 1.373(5) ?
C45 C46 . 1.394(5) ?
C45 H45 . 0.9300 ?
C46 C47 . 1.385(5) ?
C46 H46 . 0.9300 ?
C47 H47 . 0.9300 ?
C51 C52 . 1.504(4) ?
C52 C57 . 1.378(5) ?
C52 C53 . 1.381(5) ?
C53 C54 . 1.390(4) ?
C53 H53 . 0.9300 ?
C54 C55 . 1.367(5) ?
C55 C56 . 1.368(5) ?
C55 H55 . 0.9300 ?
C56 C57 . 1.382(4) ?
C56 H56 . 0.9300 ?
C57 H57 . 0.9300 ?
C61 C62 . 1.501(4) ?
C62 C63 . 1.391(4) ?
C62 C67 . 1.391(5) ?
C63 C64 . 1.394(4) ?
C63 H63 . 0.9300 ?
C64 C65 . 1.374(5) ?
C65 C66 . 1.382(5) ?
C65 H65 . 0.9300 ?
C66 C67 . 1.380(5) ?
C66 H66 . 0.9300 ?
C67 H67 . 0.9300 ?

loop_
_geom_hbond_atom_site_label_D
_geom_hbond_atom_site_label_H
_geom_hbond_atom_site_label_A
_geom_hbond_site_symmetry_A
_geom_hbond_distance_DH
_geom_hbond_distance_HA
_geom_hbond_distance_DA
_geom_hbond_angle_DHA
_geom_hbond_publ_flag
N11 H11 O3W . 0.86 2.07 2.906(6) 163 y
N21 H21 O1W . 0.86 2.02 2.867(5) 168 y
N31 H31 O2W . 0.86 2.02 2.866(5) 167 y
O3 H3O O8 . 0.86 1.75 2.609(4) 174 y
O6 H6O O2 2_665 0.99 1.80 2.783(5) 175 y
O9 H9O O5 2_656 0.95 1.68 2.610(4) 166 y
O1W H1A O3 2_666 0.96 2.06 2.936(4) 152 y
O1W H1B O8 1_455 0.91 2.06 2.907(4) 156 y
O2W H2A O5 1_655 0.92 1.88 2.780(5) 165 y
O3W H3B O2 2_665 0.85 2.00 2.836(5) 168 y
